data_7125430
loop_
_publ_author_name
'Fan, Wen-Xin'
'Li, Ji-Lin'
'Lv, Wen-Xin'
'Yang, Ling'
'Li, Qingjiang'
'Wang, Honggen'

_publ_section_title
;
 Synthesis of fluorinated amphoteric organoborons via iodofluorination of
 alkynyl and alkenyl MIDA boronates.
;
_journal_issue 1
_journal_name_full 'Chemical communications (Cambridge, England)'
_journal_page_first 82
_journal_page_last 85
_journal_paper_doi 10.1039/c9cc08386c
_journal_volume 56
_journal_year 2020
_chemical_formula_sum 'C14 H16 B F I N O4'
_chemical_formula_weight 418.99
_space_group_crystal_system monoclinic
_space_group_IT_number 14
_space_group_name_Hall '-P 2ybc'
_space_group_name_H-M_alt 'P 1 21/c 1'
_atom_sites_solution_hydrogens geom
_audit_creation_method SHELXL-2018/3
_audit_update_record
;
2019-09-12 deposited with the CCDC.	2019-11-25 downloaded from the CCDC.
;
_cell_angle_alpha 90
_cell_angle_beta 102.020(2)
_cell_angle_gamma 90
_cell_formula_units_Z 4
_cell_length_a 12.7883(2)
_cell_length_b 11.1705(2)
_cell_length_c 10.9261(2)
_cell_measurement_temperature 293(2)
_cell_volume 1526.59(5)
_computing_structure_refinement 'SHELXL-2018/3 (Sheldrick, 2018)'
_computing_structure_solution 'SHELXT 2018/2 (Sheldrick, 2018)'
_diffrn_ambient_temperature 293(2)
_diffrn_measured_fraction_theta_full 1.000
_diffrn_measured_fraction_theta_max 0.967
_diffrn_radiation_type CuK\a
_diffrn_radiation_wavelength 1.54184
_diffrn_reflns_av_R_equivalents 0.0461
_diffrn_reflns_av_unetI/netI 0.0205
_diffrn_reflns_Laue_measured_fraction_full 1.000
_diffrn_reflns_Laue_measured_fraction_max 0.967
_diffrn_reflns_limit_h_max 15
_diffrn_reflns_limit_h_min -16
_diffrn_reflns_limit_k_max 12
_diffrn_reflns_limit_k_min -13
_diffrn_reflns_limit_l_max 13
_diffrn_reflns_limit_l_min -13
_diffrn_reflns_number 29253
_diffrn_reflns_point_group_measured_fraction_full 1.000
_diffrn_reflns_point_group_measured_fraction_max 0.967
_diffrn_reflns_theta_full 67.684
_diffrn_reflns_theta_max 77.051
_diffrn_reflns_theta_min 3.534
_exptl_absorpt_coefficient_mu 16.743
_exptl_crystal_density_diffrn 1.823
_exptl_crystal_F_000 824
_exptl_crystal_size_max 0.300
_exptl_crystal_size_mid 0.200
_exptl_crystal_size_min 0.100
_refine_diff_density_max 1.171
_refine_diff_density_min -1.021
_refine_diff_density_rms 0.106
_refine_ls_extinction_coef 0.00058(10)
_refine_ls_extinction_expression Fc^*^=kFc[1+0.001xFc^2^\l^3^/sin(2\q)]^-1/4^
_refine_ls_extinction_method 'SHELXL-2018/3 (Sheldrick 2018)'
_refine_ls_goodness_of_fit_ref 1.137
_refine_ls_hydrogen_treatment constr
_refine_ls_matrix_type full
_refine_ls_number_parameters 202
_refine_ls_number_reflns 3120
_refine_ls_number_restraints 0
_refine_ls_restrained_S_all 1.137
_refine_ls_R_factor_all 0.0322
_refine_ls_R_factor_gt 0.0309
_refine_ls_shift/su_max 0.002
_refine_ls_shift/su_mean 0.000
_refine_ls_structure_factor_coef Fsqd
_refine_ls_weighting_details 'w=1/[\s^2^(Fo^2^)+(0.0488P)^2^+2.2005P] where P=(Fo^2^+2Fc^2^)/3'
_refine_ls_weighting_scheme calc
_refine_ls_wR_factor_gt 0.0862
_refine_ls_wR_factor_ref 0.0870
_reflns_Friedel_coverage 0.000
_reflns_number_gt 2947
_reflns_number_total 3120
_reflns_threshold_expression 'I > 2\s(I)'
_cod_data_source_file c9cc08386c2.cif
_cod_data_source_block fanwx_190911_2
_cod_depositor_comments 'Adding full bibliography for 7125428--7125430.cif.'
_cod_original_sg_symbol_H-M 'P 21/c'
_cod_database_code 7125430
_shelx_shelxl_version_number 2018/3
_shelx_space_group_comment
;
The symmetry employed for this shelxl refinement is uniquely defined
by the following loop, which should always be used as a source of
symmetry information in preference to the above space-group names.
They are only intended as comments.
;
_shelx_estimated_absorpt_t_min 0.082
_shelx_estimated_absorpt_t_max 0.285

loop_
_space_group_symop_operation_xyz
'x, y, z'
'-x, y+1/2, -z+1/2'
'-x, -y, -z'
'x, -y-1/2, z-1/2'

loop_
_atom_site_label
_atom_site_type_symbol
_atom_site_fract_x
_atom_site_fract_y
_atom_site_fract_z
_atom_site_U_iso_or_equiv
_atom_site_adp_type
_atom_site_occupancy
_atom_site_site_symmetry_order
_atom_site_calc_flag
_atom_site_refinement_flags_posn
_atom_site_refinement_flags_adp
I12 I 0.73640(2) 0.72656(2) 0.13728(2) 0.02809(11) Uani 1 1 d . .
F11 F 0.81264(16) 0.4089(2) 0.3559(2) 0.0366(5) Uani 1 1 d . .
O8 O 0.61257(17) 0.5658(2) 0.37132(19) 0.0209(4) Uani 1 1 d . .
O2 O 0.52451(17) 0.5826(2) 0.1532(2) 0.0233(4) Uani 1 1 d . .
O14 O 0.62019(18) 0.4887(2) 0.56269(19) 0.0252(5) Uani 1 1 d . .
O13 O 0.34880(18) 0.5590(2) 0.0801(2) 0.0274(5) Uani 1 1 d . .
N5 N 0.5688(2) 0.3868(2) 0.2474(2) 0.0200(5) Uani 1 1 d . .
C7 C 0.6096(2) 0.4762(3) 0.4511(3) 0.0211(6) Uani 1 1 d . .
C9 C 0.7275(3) 0.5449(3) 0.2057(3) 0.0226(6) Uani 1 1 d . .
H9 H 0.734767 0.488146 0.139524 0.027 Uiso 1 1 calc R U
C6 C 0.5907(3) 0.3575(3) 0.3839(3) 0.0223(6) Uani 1 1 d . .
H6A H 0.653216 0.306679 0.406183 0.027 Uiso 1 1 calc R U
H6B H 0.530068 0.316523 0.405331 0.027 Uiso 1 1 calc R U
C3 C 0.4333(3) 0.5205(3) 0.1361(3) 0.0222(6) Uani 1 1 d . .
C4 C 0.4510(3) 0.3992(3) 0.1954(3) 0.0252(7) Uani 1 1 d . .
H4A H 0.426882 0.337263 0.133733 0.030 Uiso 1 1 calc R U
H4B H 0.411545 0.391579 0.261835 0.030 Uiso 1 1 calc R U
C17 C 1.0054(3) 0.6230(3) 0.3667(3) 0.0262(7) Uani 1 1 d . .
C16 C 0.9322(3) 0.5476(3) 0.2906(3) 0.0249(6) Uani 1 1 d . .
C15 C 0.6158(3) 0.2958(3) 0.1745(3) 0.0279(7) Uani 1 1 d . .
H15A H 0.690914 0.288090 0.208882 0.042 Uiso 1 1 calc R U
H15B H 0.605309 0.320816 0.088702 0.042 Uiso 1 1 calc R U
H15C H 0.581314 0.220086 0.178906 0.042 Uiso 1 1 calc R U
C22 C 0.9759(3) 0.6933(4) 0.4732(3) 0.0321(7) Uani 1 1 d . .
H22A H 0.915911 0.744101 0.441134 0.048 Uiso 1 1 calc R U
H22B H 1.035609 0.741373 0.512761 0.048 Uiso 1 1 calc R U
H22C H 0.957401 0.638789 0.533333 0.048 Uiso 1 1 calc R U
C10 C 0.8212(3) 0.5300(3) 0.3151(3) 0.0265(7) Uani 1 1 d . .
H10 H 0.811534 0.584335 0.382326 0.032 Uiso 1 1 calc R U
C19 C 1.1378(3) 0.5715(4) 0.2461(3) 0.0331(8) Uani 1 1 d . .
H19 H 1.206696 0.579950 0.231969 0.040 Uiso 1 1 calc R U
C20 C 1.0649(3) 0.4966(4) 0.1705(3) 0.0322(8) Uani 1 1 d . .
H20 H 1.084467 0.455004 0.105055 0.039 Uiso 1 1 calc R U
C18 C 1.1072(3) 0.6333(3) 0.3426(3) 0.0304(7) Uani 1 1 d . .
H18 H 1.156491 0.683201 0.392748 0.036 Uiso 1 1 calc R U
C21 C 0.9630(3) 0.4844(3) 0.1933(3) 0.0307(7) Uani 1 1 d . .
H21 H 0.914382 0.433512 0.143408 0.037 Uiso 1 1 calc R U
B1 B 0.6128(3) 0.5264(3) 0.2421(3) 0.0204(7) Uani 1 1 d . .

loop_
_atom_site_aniso_label
_atom_site_aniso_U_11
_atom_site_aniso_U_22
_atom_site_aniso_U_33
_atom_site_aniso_U_23
_atom_site_aniso_U_13
_atom_site_aniso_U_12
I12 0.02922(16) 0.02214(16) 0.03632(16) 0.00435(7) 0.01466(10) -0.00003(7)
F11 0.0301(10) 0.0380(12) 0.0416(11) 0.0175(9) 0.0076(9) -0.0014(9)
O8 0.0247(10) 0.0167(11) 0.0230(10) -0.0019(8) 0.0092(8) -0.0022(8)
O2 0.0216(10) 0.0220(11) 0.0274(11) 0.0056(9) 0.0072(8) -0.0014(9)
O14 0.0276(11) 0.0284(13) 0.0201(10) -0.0031(9) 0.0063(8) -0.0009(9)
O13 0.0261(12) 0.0324(13) 0.0239(10) 0.0014(9) 0.0055(9) 0.0029(10)
N5 0.0266(13) 0.0173(13) 0.0179(11) 0.0001(9) 0.0085(10) -0.0002(10)
C7 0.0186(14) 0.0224(16) 0.0231(14) -0.0014(12) 0.0059(11) 0.0009(11)
C9 0.0290(16) 0.0170(15) 0.0229(14) 0.0019(11) 0.0079(12) 0.0005(12)
C6 0.0284(15) 0.0209(16) 0.0182(13) 0.0009(12) 0.0065(11) -0.0007(12)
C3 0.0256(15) 0.0232(16) 0.0193(13) -0.0017(12) 0.0079(11) 0.0003(12)
C4 0.0272(16) 0.0267(17) 0.0226(14) 0.0014(12) 0.0070(12) -0.0056(13)
C17 0.0263(15) 0.0253(17) 0.0264(15) 0.0033(13) 0.0039(12) 0.0030(13)
C16 0.0243(15) 0.0236(17) 0.0279(15) 0.0015(13) 0.0077(12) -0.0009(13)
C15 0.0417(19) 0.0210(16) 0.0254(15) -0.0030(13) 0.0174(14) -0.0002(14)
C22 0.0321(18) 0.0325(19) 0.0327(17) -0.0044(15) 0.0088(14) -0.0008(15)
C10 0.0262(16) 0.0279(18) 0.0261(15) 0.0023(13) 0.0068(12) -0.0010(13)
C19 0.0252(16) 0.039(2) 0.0376(18) 0.0038(16) 0.0118(14) 0.0020(15)
C20 0.0314(18) 0.034(2) 0.0342(17) -0.0041(15) 0.0132(14) -0.0002(15)
C18 0.0276(17) 0.0322(19) 0.0310(16) 0.0007(14) 0.0051(13) -0.0015(14)
C21 0.0305(17) 0.0312(19) 0.0311(16) -0.0063(14) 0.0082(14) -0.0004(14)
B1 0.0263(17) 0.0157(16) 0.0208(15) 0.0020(12) 0.0086(13) 0.0003(13)

loop_
_atom_type_symbol
_atom_type_description
_atom_type_scat_dispersion_real
_atom_type_scat_dispersion_imag
_atom_type_scat_source
C C 0.0181 0.0091 'International Tables Vol C Tables 4.2.6.8 and 6.1.1.4'
H H 0.0000 0.0000 'International Tables Vol C Tables 4.2.6.8 and 6.1.1.4'
I I -0.3257 6.8362 'International Tables Vol C Tables 4.2.6.8 and 6.1.1.4'
N N 0.0311 0.0180 'International Tables Vol C Tables 4.2.6.8 and 6.1.1.4'
O O 0.0492 0.0322 'International Tables Vol C Tables 4.2.6.8 and 6.1.1.4'
B B 0.0090 0.0039 'International Tables Vol C Tables 4.2.6.8 and 6.1.1.4'
F F 0.0727 0.0534 'International Tables Vol C Tables 4.2.6.8 and 6.1.1.4'

loop_
_geom_angle_atom_site_label_1
_geom_angle_atom_site_label_2
_geom_angle_atom_site_label_3
_geom_angle
C7 O8 B1 114.1(2)
C3 O2 B1 113.6(2)
C15 N5 C6 111.8(2)
C15 N5 C4 110.1(3)
C6 N5 C4 111.2(2)
C15 N5 B1 116.3(2)
C6 N5 B1 104.2(2)
C4 N5 B1 102.8(2)
O14 C7 O8 124.2(3)
O14 C7 C6 124.5(3)
O8 C7 C6 111.3(2)
C10 C9 B1 113.7(3)
C10 C9 I12 106.5(2)
B1 C9 I12 108.6(2)
C10 C9 H9 109.3
B1 C9 H9 109.3
I12 C9 H9 109.3
N5 C6 C7 105.7(2)
N5 C6 H6A 110.6
C7 C6 H6A 110.6
N5 C6 H6B 110.6
C7 C6 H6B 110.6
H6A C6 H6B 108.7
O13 C3 O2 123.4(3)
O13 C3 C4 125.6(3)
O2 C3 C4 111.1(3)
C3 C4 N5 107.2(3)
C3 C4 H4A 110.3
N5 C4 H4A 110.3
C3 C4 H4B 110.3
N5 C4 H4B 110.3
H4A C4 H4B 108.5
C18 C17 C16 118.4(3)
C18 C17 C22 119.9(3)
C16 C17 C22 121.8(3)
C17 C16 C21 119.8(3)
C17 C16 C10 120.6(3)
C21 C16 C10 119.5(3)
N5 C15 H15A 109.5
N5 C15 H15B 109.5
H15A C15 H15B 109.5
N5 C15 H15C 109.5
H15A C15 H15C 109.5
H15B C15 H15C 109.5
C17 C22 H22A 109.5
C17 C22 H22B 109.5
H22A C22 H22B 109.5
C17 C22 H22C 109.5
H22A C22 H22C 109.5
H22B C22 H22C 109.5
F11 C10 C16 108.2(3)
F11 C10 C9 104.5(3)
C16 C10 C9 117.6(3)
F11 C10 H10 108.8
C16 C10 H10 108.8
C9 C10 H10 108.8
C18 C19 C20 119.5(3)
C18 C19 H19 120.3
C20 C19 H19 120.3
C21 C20 C19 119.6(3)
C21 C20 H20 120.2
C19 C20 H20 120.2
C19 C18 C17 122.0(3)
C19 C18 H18 119.0
C17 C18 H18 119.0
C20 C21 C16 120.8(3)
C20 C21 H21 119.6
C16 C21 H21 119.6
O2 B1 O8 110.5(3)
O2 B1 C9 113.3(2)
O8 B1 C9 112.4(3)
O2 B1 N5 101.8(2)
O8 B1 N5 100.2(2)
C9 B1 N5 117.4(3)

loop_
_geom_bond_atom_site_label_1
_geom_bond_atom_site_label_2
_geom_bond_distance
I12 C9 2.174(3)
F11 C10 1.435(4)
O8 C7 1.333(4)
O8 B1 1.479(4)
O2 C3 1.336(4)
O2 B1 1.468(4)
O14 C7 1.206(4)
O13 C3 1.204(4)
N5 C15 1.493(4)
N5 C6 1.495(4)
N5 C4 1.502(4)
N5 B1 1.663(4)
C7 C6 1.511(4)
C9 C10 1.515(4)
C9 B1 1.611(5)
C9 H9 0.9800
C6 H6A 0.9700
C6 H6B 0.9700
C3 C4 1.499(5)
C4 H4A 0.9700
C4 H4B 0.9700
C17 C18 1.387(5)
C17 C16 1.398(5)
C17 C22 1.515(5)
C16 C21 1.399(5)
C16 C10 1.511(4)
C15 H15A 0.9600
C15 H15B 0.9600
C15 H15C 0.9600
C22 H22A 0.9600
C22 H22B 0.9600
C22 H22C 0.9600
C10 H10 0.9800
C19 C18 1.382(5)
C19 C20 1.389(5)
C19 H19 0.9300
C20 C21 1.384(5)
C20 H20 0.9300
C18 H18 0.9300
C21 H21 0.9300

loop_
_geom_torsion_atom_site_label_1
_geom_torsion_atom_site_label_2
_geom_torsion_atom_site_label_3
_geom_torsion_atom_site_label_4
_geom_torsion
B1 O8 C7 O14 171.8(3)
B1 O8 C7 C6 -8.4(3)
C15 N5 C6 C7 143.2(3)
C4 N5 C6 C7 -93.3(3)
B1 N5 C6 C7 16.7(3)
O14 C7 C6 N5 173.0(3)
O8 C7 C6 N5 -6.7(3)
B1 O2 C3 O13 169.9(3)
B1 O2 C3 C4 -10.1(3)
O13 C3 C4 N5 176.5(3)
O2 C3 C4 N5 -3.5(3)
C15 N5 C4 C3 -111.2(3)
C6 N5 C4 C3 124.3(3)
B1 N5 C4 C3 13.3(3)
C18 C17 C16 C21 0.3(5)
C22 C17 C16 C21 -179.9(3)
C18 C17 C16 C10 178.1(3)
C22 C17 C16 C10 -2.2(5)
C17 C16 C10 F11 -112.2(3)
C21 C16 C10 F11 65.5(4)
C17 C16 C10 C9 129.9(3)
C21 C16 C10 C9 -52.4(5)
B1 C9 C10 F11 61.1(3)
I12 C9 C10 F11 -179.32(19)
B1 C9 C10 C16 -179.1(3)
I12 C9 C10 C16 -59.4(3)
C18 C19 C20 C21 -0.4(6)
C20 C19 C18 C17 0.0(6)
C16 C17 C18 C19 0.0(5)
C22 C17 C18 C19 -179.7(3)
C19 C20 C21 C16 0.8(6)
C17 C16 C21 C20 -0.7(5)
C10 C16 C21 C20 -178.5(3)
C3 O2 B1 O8 -88.1(3)
C3 O2 B1 C9 144.7(3)
C3 O2 B1 N5 17.7(3)
C7 O8 B1 O2 124.8(3)
C7 O8 B1 C9 -107.5(3)
C7 O8 B1 N5 17.9(3)
C10 C9 B1 O2 158.6(3)
I12 C9 B1 O2 40.2(3)
C10 C9 B1 O8 32.3(4)
I12 C9 B1 O8 -86.1(3)
C10 C9 B1 N5 -83.1(3)
I12 C9 B1 N5 158.5(2)
C15 N5 B1 O2 102.3(3)
C6 N5 B1 O2 -134.2(2)
C4 N5 B1 O2 -18.1(3)
C15 N5 B1 O8 -144.1(3)
C6 N5 B1 O8 -20.5(3)
C4 N5 B1 O8 95.6(2)
C15 N5 B1 C9 -22.1(4)
C6 N5 B1 C9 101.4(3)
C4 N5 B1 C9 -142.5(3)
